data_4083218
loop_
_publ_author_name
'Mao, Yanli'
'Wang, Zhiyue'
'Ganguly, Rakesh'
'Mathey, Fran\,cois'

_publ_section_title
;
 Generation and Reactivity of Methylphosphaketene in the Coordination
 Sphere of Tungsten
;
_journal_issue 13
_journal_name_full Organometallics
_journal_page_first 4786
_journal_paper_doi 10.1021/om300333v
_journal_volume 31
_journal_year 2012
_chemical_formula_moiety 'C18 H22 N O5 P W'
_chemical_formula_sum 'C18 H22 N O5 P W'
_chemical_formula_weight 547.19
_chemical_name_systematic
; 
 ? 
;
_space_group_IT_number 2
_symmetry_cell_setting triclinic
_symmetry_space_group_name_Hall '-P 1'
_symmetry_space_group_name_H-M 'P -1'
_atom_sites_solution_hydrogens geom
_atom_sites_solution_primary direct
_atom_sites_solution_secondary difmap
_audit_creation_method SHELXL-97
_cell_angle_alpha 92.056(2)
_cell_angle_beta 90.5030(10)
_cell_angle_gamma 95.5180(10)
_cell_formula_units_Z 2
_cell_length_a 7.3278(4)
_cell_length_b 9.5939(6)
_cell_length_c 14.7198(9)
_cell_measurement_reflns_used 9123
_cell_measurement_temperature 103(2)
_cell_measurement_theta_max 27.21
_cell_measurement_theta_min 2.50
_cell_volume 1029.30(11)
_computing_cell_refinement 'Bruker SAINT'
_computing_data_collection 'Bruker APEX2'
_computing_data_reduction 'Bruker SAINT'
_computing_molecular_graphics 'Bruker SHELXTL'
_computing_publication_material 'Bruker SHELXTL'
_computing_structure_refinement 'SHELXL-97 (Sheldrick, 2008)'
_computing_structure_solution 'SHELXS-97 (Sheldrick, 2008)'
_diffrn_ambient_temperature 103(2)
_diffrn_measured_fraction_theta_full 0.984
_diffrn_measured_fraction_theta_max 0.984
_diffrn_measurement_device_type 'Bruker APEX-II CCD'
_diffrn_measurement_method '\f and \w scans'
_diffrn_radiation_monochromator graphite
_diffrn_radiation_source 'fine-focus sealed tube'
_diffrn_radiation_type MoK\a
_diffrn_radiation_wavelength 0.71073
_diffrn_reflns_av_R_equivalents 0.0291
_diffrn_reflns_av_sigmaI/netI 0.0317
_diffrn_reflns_limit_h_max 6
_diffrn_reflns_limit_h_min -9
_diffrn_reflns_limit_k_max 12
_diffrn_reflns_limit_k_min -12
_diffrn_reflns_limit_l_max 18
_diffrn_reflns_limit_l_min -18
_diffrn_reflns_number 12881
_diffrn_reflns_theta_full 27.25
_diffrn_reflns_theta_max 27.25
_diffrn_reflns_theta_min 1.38
_exptl_absorpt_coefficient_mu 5.715
_exptl_absorpt_correction_T_max 0.3944
_exptl_absorpt_correction_T_min 0.2083
_exptl_absorpt_correction_type multi-scan
_exptl_absorpt_process_details sadabs
_exptl_crystal_colour colourless
_exptl_crystal_density_diffrn 1.766
_exptl_crystal_density_method 'not measured'
_exptl_crystal_description block
_exptl_crystal_F_000 532
_exptl_crystal_size_max 0.40
_exptl_crystal_size_mid 0.38
_exptl_crystal_size_min 0.20
_refine_diff_density_max 1.670
_refine_diff_density_min -1.010
_refine_diff_density_rms 0.111
_refine_ls_extinction_method none
_refine_ls_goodness_of_fit_ref 1.051
_refine_ls_hydrogen_treatment constr
_refine_ls_matrix_type full
_refine_ls_number_parameters 240
_refine_ls_number_reflns 4541
_refine_ls_number_restraints 2
_refine_ls_restrained_S_all 1.057
_refine_ls_R_factor_all 0.0245
_refine_ls_R_factor_gt 0.0223
_refine_ls_shift/su_max 0.002
_refine_ls_shift/su_mean 0.000
_refine_ls_structure_factor_coef Fsqd
_refine_ls_weighting_details 'calc w=1/[\s^2^(Fo^2^)+(0.0210P)^2^+1.6608P] where P=(Fo^2^+2Fc^2^)/3'
_refine_ls_weighting_scheme calc
_refine_ls_wR_factor_gt 0.0525
_refine_ls_wR_factor_ref 0.0540
_reflns_number_gt 4289
_reflns_number_total 4541
_reflns_threshold_expression >2sigma(I)
_cod_data_source_file mat130.cif
_cod_data_source_block mat130
_cod_depositor_comments
;
The following automatic conversions were performed:

'_symmetry_cell_setting' value 'Triclinic' changed to 'triclinic'
according to
/usr/data/users/saulius/automatic-downloads/retrospective/ACS/lib/dictionaries/cif_core.dic
dictionary named 'cif_core.dic' version 2.4.2 from 2011-04-26.

Automatic conversion script
Id: cif_fix_values 2281 2013-09-26 08:29:07Z andrius 
;
_cod_original_sg_symbol_H-M P-1
_cod_database_code 4083218

loop_
_symmetry_equiv_pos_as_xyz
'x, y, z'
'-x, -y, -z'

loop_
_atom_site_label
_atom_site_type_symbol
_atom_site_fract_x
_atom_site_fract_y
_atom_site_fract_z
_atom_site_U_iso_or_equiv
_atom_site_adp_type
_atom_site_occupancy
_atom_site_symmetry_multiplicity
_atom_site_calc_flag
_atom_site_refinement_flags
W1 W 1.052416(17) 0.401121(13) 0.222681(8) 0.01822(5) Uani 1 1 d .
C1 C 0.9466(5) 0.3817(4) 0.3502(2) 0.0258(7) Uani 1 1 d .
C2 C 1.3121(5) 0.4340(4) 0.2718(2) 0.0233(7) Uani 1 1 d .
C3 C 1.0847(5) 0.1943(4) 0.2113(2) 0.0242(7) Uani 1 1 d .
C4 C 1.1491(5) 0.4333(4) 0.0944(3) 0.0267(8) Uani 1 1 d .
C5 C 0.7948(5) 0.3664(4) 0.1662(2) 0.0238(7) Uani 1 1 d .
C6 C 1.1702(6) 0.7609(4) 0.3203(3) 0.0347(9) Uani 1 1 d .
H6A H 1.1290 0.8547 0.3282 0.052 Uiso 1 1 calc R
H6B H 1.2936 0.7681 0.2947 0.052 Uiso 1 1 calc R
H6C H 1.1725 0.7170 0.3793 0.052 Uiso 1 1 calc R
C7 C 0.7339(4) 0.8151(3) 0.2892(2) 0.0201(7) Uani 1 1 d .
C8 C 0.7242(5) 0.8749(4) 0.3782(2) 0.0224(7) Uani 1 1 d .
C9 C 0.7631(5) 0.7922(4) 0.4615(2) 0.0298(8) Uani 1 1 d .
H9 H 0.8721 0.7401 0.4480 0.036 Uiso 1 1 calc R
C10 C 0.6007(7) 0.6840(4) 0.4780(3) 0.0411(10) Uani 1 1 d .
H10A H 0.4918 0.7323 0.4919 0.062 Uiso 1 1 calc R
H10B H 0.6293 0.6270 0.5292 0.062 Uiso 1 1 calc R
H10C H 0.5768 0.6234 0.4233 0.062 Uiso 1 1 calc R
C11 C 0.8040(6) 0.8791(5) 0.5487(3) 0.0392(10) Uani 1 1 d .
H11B H 0.7437 0.9658 0.5463 0.059 Uiso 1 1 calc RD
H11A H 0.9368 0.9021 0.5555 0.059 Uiso 1 1 calc RD
H11C H 0.7580 0.8256 0.6006 0.059 Uiso 1 1 calc R
C12 C 0.6664(5) 1.0087(4) 0.3865(3) 0.0286(8) Uani 1 1 d .
H12 H 0.6630 1.0531 0.4451 0.034 Uiso 1 1 calc RD
C13 C 0.6139(5) 1.0786(4) 0.3115(3) 0.0293(8) Uani 1 1 d .
H13 H 0.5755 1.1701 0.3191 0.035 Uiso 1 1 calc R
C14 C 0.6170(5) 1.0159(4) 0.2259(3) 0.0270(8) Uani 1 1 d .
H14 H 0.5764 1.0635 0.1751 0.032 Uiso 1 1 calc R
C15 C 0.6787(5) 0.8837(4) 0.2124(2) 0.0225(7) Uani 1 1 d .
C16 C 0.6721(5) 0.8150(4) 0.1186(2) 0.0302(8) Uani 1 1 d .
H16 H 0.7446 0.7320 0.1205 0.036 Uiso 1 1 calc R
C17 C 0.7547(8) 0.9100(5) 0.0471(3) 0.0545(13) Uani 1 1 d .
H17A H 0.6909 0.9952 0.0465 0.082 Uiso 1 1 calc R
H17B H 0.7418 0.8614 -0.0126 0.082 Uiso 1 1 calc R
H17C H 0.8849 0.9351 0.0611 0.082 Uiso 1 1 calc R
C18 C 0.4717(7) 0.7607(6) 0.0945(3) 0.0539(13) Uani 1 1 d .
H18A H 0.3944 0.8385 0.0995 0.081 Uiso 1 1 calc R
H18B H 0.4284 0.6883 0.1366 0.081 Uiso 1 1 calc R
H18C H 0.4651 0.7210 0.0322 0.081 Uiso 1 1 calc R
N1 N 0.8021(4) 0.6806(3) 0.27745(19) 0.0218(6) Uani 1 1 d .
H1N H 0.7325 0.6089 0.2846 0.033 Uiso 1 1 d R
O1 O 0.8863(4) 0.3745(3) 0.42132(18) 0.0376(7) Uani 1 1 d .
O2 O 1.4610(3) 0.4495(3) 0.29777(18) 0.0314(6) Uani 1 1 d .
O3 O 1.1071(4) 0.0783(3) 0.2055(2) 0.0367(6) Uani 1 1 d .
O4 O 1.2016(4) 0.4520(3) 0.02284(19) 0.0399(7) Uani 1 1 d .
O5 O 0.6526(4) 0.3449(3) 0.13340(18) 0.0322(6) Uani 1 1 d .
P1 P 1.01380(12) 0.65496(9) 0.24376(6) 0.02253(18) Uani 1 1 d .
H1P H 1.0214 0.7272 0.1748 0.034 Uiso 1 1 d R

loop_
_atom_site_aniso_label
_atom_site_aniso_U_11
_atom_site_aniso_U_22
_atom_site_aniso_U_33
_atom_site_aniso_U_23
_atom_site_aniso_U_13
_atom_site_aniso_U_12
W1 0.01861(8) 0.01908(7) 0.01683(7) -0.00274(5) 0.00076(5) 0.00229(5)
C1 0.0220(17) 0.0297(19) 0.0260(18) -0.0026(15) -0.0013(14) 0.0052(15)
C2 0.0259(18) 0.0243(17) 0.0194(16) -0.0034(13) 0.0036(13) 0.0029(14)
C3 0.0248(18) 0.0298(19) 0.0179(16) -0.0023(14) -0.0022(13) 0.0042(15)
C4 0.0289(19) 0.0231(17) 0.0275(19) -0.0041(14) -0.0011(15) 0.0011(15)
C5 0.0299(19) 0.0226(17) 0.0191(16) 0.0002(13) 0.0015(14) 0.0026(15)
C6 0.032(2) 0.033(2) 0.038(2) -0.0080(17) -0.0040(17) 0.0022(17)
C7 0.0144(15) 0.0181(15) 0.0274(17) 0.0017(13) 0.0021(13) -0.0005(13)
C8 0.0188(16) 0.0243(17) 0.0243(17) 0.0016(14) 0.0050(13) 0.0031(14)
C9 0.036(2) 0.034(2) 0.0221(18) 0.0020(15) 0.0046(15) 0.0131(17)
C10 0.063(3) 0.032(2) 0.026(2) 0.0014(17) 0.0035(19) -0.006(2)
C11 0.036(2) 0.054(3) 0.027(2) 0.0025(19) -0.0016(17) 0.002(2)
C12 0.032(2) 0.0257(18) 0.0284(19) 0.0006(15) 0.0046(15) 0.0062(16)
C13 0.031(2) 0.0199(17) 0.039(2) 0.0045(15) 0.0074(16) 0.0068(15)
C14 0.0267(19) 0.0231(17) 0.0321(19) 0.0096(15) 0.0011(15) 0.0037(15)
C15 0.0190(16) 0.0226(17) 0.0251(17) 0.0016(14) 0.0013(13) -0.0020(13)
C16 0.037(2) 0.0305(19) 0.0231(18) 0.0000(15) -0.0053(15) 0.0041(17)
C17 0.083(4) 0.050(3) 0.029(2) 0.006(2) 0.012(2) -0.004(3)
C18 0.052(3) 0.070(4) 0.035(2) -0.009(2) -0.008(2) -0.013(3)
N1 0.0193(14) 0.0169(13) 0.0296(15) 0.0033(12) 0.0068(11) 0.0020(11)
O1 0.0401(17) 0.0514(18) 0.0223(14) 0.0025(12) 0.0083(12) 0.0080(14)
O2 0.0200(13) 0.0424(16) 0.0311(14) -0.0020(12) 0.0008(10) -0.0004(11)
O3 0.0439(17) 0.0256(14) 0.0413(16) -0.0003(12) -0.0021(13) 0.0074(13)
O4 0.0511(19) 0.0436(17) 0.0246(14) 0.0038(12) 0.0107(13) 0.0003(14)
O5 0.0276(14) 0.0407(16) 0.0271(13) 0.0005(12) -0.0045(11) -0.0020(12)
P1 0.0196(4) 0.0215(4) 0.0263(4) -0.0035(3) 0.0021(3) 0.0024(3)

loop_
_atom_type_symbol
_atom_type_description
_atom_type_scat_dispersion_real
_atom_type_scat_dispersion_imag
_atom_type_scat_source
C C 0.0033 0.0016 'International Tables Vol C Tables 4.2.6.8 and 6.1.1.4'
H H 0.0000 0.0000 'International Tables Vol C Tables 4.2.6.8 and 6.1.1.4'
N N 0.0061 0.0033 'International Tables Vol C Tables 4.2.6.8 and 6.1.1.4'
O O 0.0106 0.0060 'International Tables Vol C Tables 4.2.6.8 and 6.1.1.4'
P P 0.1023 0.0942 'International Tables Vol C Tables 4.2.6.8 and 6.1.1.4'
W W -0.8490 6.8722 'International Tables Vol C Tables 4.2.6.8 and 6.1.1.4'

loop_
_geom_angle_atom_site_label_1
_geom_angle_atom_site_label_2
_geom_angle_atom_site_label_3
_geom_angle
C2 W1 C3 88.41(14)
C2 W1 C1 92.24(14)
C3 W1 C1 92.01(14)
C2 W1 C4 89.41(14)
C3 W1 C4 91.78(14)
C1 W1 C4 175.91(13)
C2 W1 C5 176.99(13)
C3 W1 C5 90.83(14)
C1 W1 C5 90.70(14)
C4 W1 C5 87.70(14)
C2 W1 P1 90.61(10)
C3 W1 P1 177.59(9)
C1 W1 P1 85.83(10)
C4 W1 P1 90.41(10)
C5 W1 P1 90.26(10)
O1 C1 W1 178.2(3)
O2 C2 W1 177.8(3)
O3 C3 W1 178.4(3)
O4 C4 W1 179.3(3)
O5 C5 W1 178.5(3)
P1 C6 H6A 109.5
P1 C6 H6B 109.5
H6A C6 H6B 109.5
P1 C6 H6C 109.5
H6A C6 H6C 109.5
H6B C6 H6C 109.5
C15 C7 C8 121.9(3)
C15 C7 N1 119.2(3)
C8 C7 N1 118.9(3)
C12 C8 C7 117.2(3)
C12 C8 C9 121.5(3)
C7 C8 C9 121.2(3)
C11 C9 C8 115.4(3)
C11 C9 C10 108.4(3)
C8 C9 C10 109.7(3)
C11 C9 H9 107.7
C8 C9 H9 107.7
C10 C9 H9 107.7
C9 C10 H10A 109.5
C9 C10 H10B 109.5
H10A C10 H10B 109.5
C9 C10 H10C 109.5
H10A C10 H10C 109.5
H10B C10 H10C 109.5
C9 C11 H11B 109.5
C9 C11 H11A 109.5
H11B C11 H11A 109.5
C9 C11 H11C 109.5
H11B C11 H11C 109.5
H11A C11 H11C 109.5
C13 C12 C8 121.6(3)
C13 C12 H12 119.2
C8 C12 H12 119.2
C14 C13 C12 120.1(3)
C14 C13 H13 119.9
C12 C13 H13 119.9
C13 C14 C15 121.2(3)
C13 C14 H14 119.4
C15 C14 H14 119.4
C14 C15 C7 117.8(3)
C14 C15 C16 119.9(3)
C7 C15 C16 122.1(3)
C15 C16 C17 113.1(3)
C15 C16 C18 109.0(3)
C17 C16 C18 111.4(4)
C15 C16 H16 107.7
C17 C16 H16 107.7
C18 C16 H16 107.7
C16 C17 H17A 109.5
C16 C17 H17B 109.5
H17A C17 H17B 109.5
C16 C17 H17C 109.5
H17A C17 H17C 109.5
H17B C17 H17C 109.5
C16 C18 H18A 109.5
C16 C18 H18B 109.5
H18A C18 H18B 109.5
C16 C18 H18C 109.5
H18A C18 H18C 109.5
H18B C18 H18C 109.5
C7 N1 P1 124.7(2)
C7 N1 H1N 119.5
P1 N1 H1N 115.7
N1 P1 C6 106.55(17)
N1 P1 W1 111.47(11)
C6 P1 W1 118.46(13)
N1 P1 H1P 99.3
C6 P1 H1P 101.2
W1 P1 H1P 117.7

loop_
_geom_bond_atom_site_label_1
_geom_bond_atom_site_label_2
_geom_bond_distance
W1 C2 2.022(4)
W1 C3 2.022(4)
W1 C1 2.045(4)
W1 C4 2.046(4)
W1 C5 2.049(4)
W1 P1 2.4874(9)
C1 O1 1.141(4)
C2 O2 1.148(4)
C3 O3 1.140(4)
C4 O4 1.139(4)
C5 O5 1.142(4)
C6 P1 1.813(4)
C6 H6A 0.9800
C6 H6B 0.9800
C6 H6C 0.9800
C7 C15 1.404(5)
C7 C8 1.417(5)
C7 N1 1.433(4)
C8 C12 1.391(5)
C8 C9 1.523(5)
C9 C11 1.517(6)
C9 C10 1.529(6)
C9 H9 1.0000
C10 H10A 0.9800
C10 H10B 0.9800
C10 H10C 0.9800
C11 H11B 0.9800
C11 H11A 0.9800
C11 H11C 0.9800
C12 C13 1.383(5)
C12 H12 0.9500
C13 C14 1.379(5)
C13 H13 0.9500
C14 C15 1.394(5)
C14 H14 0.9500
C15 C16 1.508(5)
C16 C17 1.509(6)
C16 C18 1.543(6)
C16 H16 1.0000
C17 H17A 0.9800
C17 H17B 0.9800
C17 H17C 0.9800
C18 H18A 0.9800
C18 H18B 0.9800
C18 H18C 0.9800
N1 P1 1.671(3)
N1 H1N 0.8265
P1 H1P 1.2474
